data_2237371
loop_
_publ_author_name
'Chen, Gao-Zhi'
'Wei, Xiao-Yan'
'Wang, Yi'
'Ren, Lu-Qing'
'Li, Xiao-Kun'

_publ_section_title
;
 3''-(2-Fluorobenzylidene)-4'-(2-fluorophenyl)-1'-methyldispiro[acenaphthylene-1,2'-pyrrolidine-3',1''-cyclopentane]-2,2''-dione
;
_journal_coeditor_code PK2458
_journal_issue 2
_journal_name_full 'Acta Crystallographica Section E'
_journal_page_first o249
_journal_page_last o250
_journal_paper_doi 10.1107/S1600536812051550
_journal_volume 69
_journal_year 2013
_chemical_formula_iupac 'C33 H25 F2 N O2'
_chemical_formula_moiety 'C33 H25 F2 N O2'
_chemical_formula_sum 'C33 H25 F2 N O2'
_chemical_formula_weight 505.54
_chemical_name_systematic
;
3''-(2-Fluorobenzylidene)-4'-(2-fluorophenyl)-1'-methyldispiro[acenaphthylene-
1,2'-pyrrolidine-3',1''-cyclopentane]-2,2''-dione
;
_space_group_IT_number 29
_symmetry_cell_setting orthorhombic
_symmetry_space_group_name_Hall 'P 2c -2ac'
_symmetry_space_group_name_H-M 'P c a 21'
_atom_sites_solution_hydrogens geom
_atom_sites_solution_primary direct
_atom_sites_solution_secondary difmap
_audit_creation_method SHELXL-97
_cell_angle_alpha 90.00
_cell_angle_beta 90.00
_cell_angle_gamma 90.00
_cell_formula_units_Z 4
_cell_length_a 17.728(13)
_cell_length_b 12.272(9)
_cell_length_c 12.094(8)
_cell_measurement_reflns_used 3224
_cell_measurement_temperature 293(2)
_cell_measurement_theta_max 41.933
_cell_measurement_theta_min 4.595
_cell_volume 2631(3)
_computing_cell_refinement 'SAINT (Bruker, 2002)'
_computing_data_collection 'SMART (Bruker, 2002)'
_computing_data_reduction 'SAINT (Bruker, 2002)'
_computing_molecular_graphics 'SHELXTL (Sheldrick, 2008)'
_computing_publication_material 'SHELXTL (Sheldrick, 2008)'
_computing_structure_refinement 'SHELXL97 (Sheldrick, 2008)'
_computing_structure_solution 'SHELXS97 (Sheldrick, 2008)'
_diffrn_ambient_temperature 293(2)
_diffrn_measured_fraction_theta_full 0.971
_diffrn_measured_fraction_theta_max 0.971
_diffrn_measurement_device_type 'Bruker SMART CCD area-detector'
_diffrn_measurement_method '\f and \w scans'
_diffrn_radiation_monochromator graphite
_diffrn_radiation_source 'fine-focus sealed tube'
_diffrn_radiation_type MoK\a
_diffrn_radiation_wavelength 0.71073
_diffrn_reflns_av_R_equivalents 0.1232
_diffrn_reflns_av_sigmaI/netI 0.0656
_diffrn_reflns_limit_h_max 20
_diffrn_reflns_limit_h_min -21
_diffrn_reflns_limit_k_max 10
_diffrn_reflns_limit_k_min -14
_diffrn_reflns_limit_l_max 13
_diffrn_reflns_limit_l_min -14
_diffrn_reflns_number 12188
_diffrn_reflns_theta_full 25.50
_diffrn_reflns_theta_max 25.50
_diffrn_reflns_theta_min 1.66
_diffrn_standards_number 0
_exptl_absorpt_coefficient_mu 0.088
_exptl_absorpt_correction_T_max 1.0000
_exptl_absorpt_correction_T_min 0.6405
_exptl_absorpt_correction_type multi-scan
_exptl_absorpt_process_details '(SADABS; Bruker, 2002)'
_exptl_crystal_colour yellow
_exptl_crystal_density_diffrn 1.274
_exptl_crystal_density_method 'not measured'
_exptl_crystal_description prismatic
_exptl_crystal_F_000 1052
_exptl_crystal_size_max 0.450
_exptl_crystal_size_mid 0.382
_exptl_crystal_size_min 0.270
_refine_diff_density_max 0.238
_refine_diff_density_min -0.324
_refine_ls_extinction_method none
_refine_ls_goodness_of_fit_ref 1.019
_refine_ls_hydrogen_treatment constr
_refine_ls_matrix_type full
_refine_ls_number_parameters 344
_refine_ls_number_reflns 2500
_refine_ls_number_restraints 13
_refine_ls_restrained_S_all 1.073
_refine_ls_R_factor_all 0.0642
_refine_ls_R_factor_gt 0.0545
_refine_ls_shift/su_max 0.000
_refine_ls_shift/su_mean 0.000
_refine_ls_structure_factor_coef Fsqd
_refine_ls_weighting_details 'calc w=1/[\s^2^(Fo^2^)+(0.0837P)^2^] where P=(Fo^2^+2Fc^2^)/3'
_refine_ls_weighting_scheme calc
_refine_ls_wR_factor_gt 0.1205
_refine_ls_wR_factor_ref 0.1256
_reflns_number_gt 2072
_reflns_number_total 2500
_reflns_threshold_expression I>2\s(I)
_cod_data_source_file pk2458.cif
_cod_data_source_block I
_cod_database_code 2237371

loop_
_symmetry_equiv_pos_as_xyz
'x, y, z'
'-x, -y, z+1/2'
'x+1/2, -y, z'
'-x+1/2, y, z+1/2'

loop_
_atom_site_type_symbol
_atom_site_label
_atom_site_fract_x
_atom_site_fract_y
_atom_site_fract_z
_atom_site_U_iso_or_equiv
_atom_site_adp_type
_atom_site_calc_flag
_atom_site_refinement_flags
_atom_site_occupancy
_atom_site_symmetry_multiplicity
F F1 0.1562(3) 0.1946(2) 0.9893(3) 0.1212(15) Uani d U 1 1
F F2 0.37848(15) 0.7382(2) 1.1356(2) 0.0723(8) Uani d U 1 1
O O1 0.20514(17) 0.54755(19) 1.1294(2) 0.0503(7) Uani d . 1 1
O O2 0.08624(18) 0.9035(2) 0.9244(3) 0.0656(9) Uani d . 1 1
N N1 0.0970(2) 0.7803(3) 1.1430(3) 0.0494(8) Uani d . 1 1
C C1 0.1917(2) 0.5827(3) 1.0368(3) 0.0351(8) Uani d . 1 1
C C2 0.1848(2) 0.5181(3) 0.9340(3) 0.0367(8) Uani d . 1 1
C C3 0.1787(2) 0.5964(3) 0.8387(3) 0.0390(8) Uani d . 1 1
H H3A 0.1272 0.6007 0.8120 0.047 Uiso calc R 1 1
H H3B 0.2113 0.5745 0.7783 0.047 Uiso calc R 1 1
C C4 0.2041(2) 0.7055(2) 0.8874(3) 0.0351(8) Uani d . 1 1
H H4A 0.1802 0.7655 0.8486 0.042 Uiso calc R 1 1
H H4B 0.2583 0.7135 0.8812 0.042 Uiso calc R 1 1
C C5 0.18001(19) 0.7045(2) 1.0097(3) 0.0329(7) Uani d . 1 1
C C6 0.2244(2) 0.7800(3) 1.0916(3) 0.0376(8) Uani d . 1 1
H H6 0.2461 0.7324 1.1483 0.045 Uiso calc R 1 1
C C7 0.1640(2) 0.8486(3) 1.1487(3) 0.0515(10) Uani d . 1 1
H H7A 0.1777 0.8636 1.2249 0.062 Uiso calc R 1 1
H H7B 0.1562 0.9170 1.1103 0.062 Uiso calc R 1 1
C C8 0.0945(2) 0.7332(3) 1.0318(3) 0.0376(8) Uani d . 1 1
C C9 0.0633(2) 0.8121(3) 0.9403(3) 0.0460(9) Uani d . 1 1
C C10 0.0007(2) 0.7571(4) 0.8828(3) 0.0520(11) Uani d . 1 1
C C11 -0.0125(2) 0.6583(3) 0.9373(3) 0.0501(10) Uani d . 1 1
C C12 0.0375(2) 0.6408(3) 1.0259(3) 0.0467(9) Uani d . 1 1
C C13 0.0260(3) 0.5518(4) 1.0922(4) 0.0690(13) Uani d . 1 1
H H14 0.0563 0.5400 1.1538 0.083 Uiso calc R 1 1
C C14 -0.0322(4) 0.4789(5) 1.0659(6) 0.0884(17) Uani d . 1 1
H H14A -0.0390 0.4182 1.1109 0.106 Uiso calc R 1 1
C C15 -0.0788(3) 0.4923(4) 0.9792(6) 0.093(2) Uani d . 1 1
H H15 -0.1158 0.4407 0.9646 0.112 Uiso calc R 1 1
C C16 -0.0713(3) 0.5851(4) 0.9099(4) 0.0718(14) Uani d . 1 1
C C17 -0.1165(3) 0.6177(6) 0.8195(6) 0.094(2) Uani d . 1 1
H H17 -0.1559 0.5731 0.7967 0.113 Uiso calc R 1 1
C C18 -0.1034(3) 0.7133(7) 0.7648(5) 0.098(2) Uani d . 1 1
H H18 -0.1339 0.7309 0.7048 0.118 Uiso calc R 1 1
C C19 -0.0455(3) 0.7867(4) 0.7954(4) 0.0719(15) Uani d . 1 1
H H19 -0.0387 0.8523 0.7582 0.086 Uiso calc R 1 1
C C20 0.1819(2) 0.4093(3) 0.9397(3) 0.0430(8) Uani d . 1 1
H H21 0.1849 0.3811 1.0109 0.052 Uiso calc R 1 1
C C21 0.1747(2) 0.3280(3) 0.8532(3) 0.0452(9) Uani d . 1 1
C C22 0.1803(3) 0.3482(3) 0.7384(3) 0.0562(11) Uani d . 1 1
H H22 0.1859 0.4196 0.7140 0.067 Uiso calc R 1 1
C C23 0.1776(3) 0.2659(4) 0.6621(4) 0.0689(14) Uani d . 1 1
H H23 0.1820 0.2824 0.5873 0.083 Uiso calc R 1 1
C C24 0.1685(3) 0.1603(4) 0.6939(5) 0.0726(14) Uani d . 1 1
H H24 0.1678 0.1048 0.6415 0.087 Uiso calc R 1 1
C C25 0.1604(4) 0.1365(4) 0.8058(5) 0.0829(18) Uani d . 1 1
H H25 0.1528 0.0652 0.8294 0.099 Uiso calc R 1 1
C C26 0.1639(3) 0.2197(3) 0.8797(4) 0.0676(14) Uani d . 1 1
C C27 0.2887(2) 0.8456(3) 1.0442(3) 0.0374(8) Uani d . 1 1
C C28 0.2768(3) 0.9352(3) 0.9739(3) 0.0533(11) Uani d . 1 1
H H28 0.2278 0.9556 0.9559 0.064 Uiso calc R 1 1
C C29 0.3368(3) 0.9934(3) 0.9313(4) 0.0632(12) Uani d . 1 1
H H29 0.3274 1.0522 0.8849 0.076 Uiso calc R 1 1
C C30 0.4090(3) 0.9666(4) 0.9558(4) 0.0647(13) Uani d . 1 1
H H30 0.4485 1.0070 0.9263 0.078 Uiso calc R 1 1
C C31 0.4239(3) 0.8797(4) 1.0239(4) 0.0614(11) Uani d . 1 1
H H31 0.4731 0.8598 1.0412 0.074 Uiso calc R 1 1
C C32 0.3623(2) 0.8225(3) 1.0661(3) 0.0457(9) Uani d . 1 1
C C33 0.0275(3) 0.8304(4) 1.1823(4) 0.0793(15) Uani d . 1 1
H H33A 0.0325 0.8479 1.2593 0.119 Uiso calc R 1 1
H H33B -0.0136 0.7805 1.1724 0.119 Uiso calc R 1 1
H H33C 0.0179 0.8958 1.1410 0.119 Uiso calc R 1 1

loop_
_atom_site_aniso_label
_atom_site_aniso_U_11
_atom_site_aniso_U_22
_atom_site_aniso_U_33
_atom_site_aniso_U_12
_atom_site_aniso_U_13
_atom_site_aniso_U_23
F1 0.251(5) 0.0477(15) 0.0652(18) -0.031(2) -0.035(2) 0.0173(15)
F2 0.0645(19) 0.0727(17) 0.0798(18) 0.0172(13) 0.0031(14) 0.0249(15)
O1 0.078(2) 0.0374(14) 0.0354(13) -0.0033(12) -0.0117(13) 0.0106(11)
O2 0.073(2) 0.0410(16) 0.082(2) 0.0067(14) -0.0102(17) 0.0123(16)
N1 0.050(2) 0.060(2) 0.0389(16) -0.0045(15) 0.0072(14) -0.0143(15)
C1 0.041(2) 0.0303(17) 0.0343(18) -0.0005(14) 0.0016(15) 0.0056(15)
C2 0.043(2) 0.0327(18) 0.0347(17) -0.0015(14) 0.0011(15) 0.0035(15)
C3 0.057(3) 0.0307(18) 0.0296(16) -0.0015(15) 0.0021(16) 0.0000(14)
C4 0.045(2) 0.0305(17) 0.0303(16) 0.0003(14) 0.0002(14) 0.0042(14)
C5 0.039(2) 0.0298(17) 0.0298(16) 0.0002(14) -0.0024(14) -0.0003(14)
C6 0.046(2) 0.0338(17) 0.0326(16) -0.0041(14) -0.0044(16) -0.0004(14)
C7 0.058(3) 0.054(2) 0.043(2) -0.0043(18) 0.0014(18) -0.0198(19)
C8 0.041(2) 0.0350(18) 0.0366(17) -0.0028(14) -0.0019(16) -0.0044(15)
C9 0.052(3) 0.039(2) 0.046(2) 0.0113(17) 0.0017(19) -0.0034(17)
C10 0.049(3) 0.063(3) 0.045(2) 0.0167(19) -0.0042(19) -0.0184(19)
C11 0.044(2) 0.054(2) 0.053(2) -0.0005(16) 0.0025(19) -0.024(2)
C12 0.043(2) 0.045(2) 0.052(2) -0.0027(16) 0.0068(19) -0.0049(18)
C13 0.057(3) 0.068(3) 0.082(3) -0.012(2) 0.017(2) 0.017(3)
C14 0.075(4) 0.076(4) 0.114(5) -0.032(3) 0.013(4) 0.007(3)
C15 0.078(4) 0.069(3) 0.133(5) -0.038(3) 0.027(4) -0.028(4)
C16 0.047(3) 0.086(4) 0.082(3) -0.005(2) 0.001(2) -0.043(3)
C17 0.067(4) 0.115(5) 0.101(5) -0.001(3) -0.019(3) -0.060(4)
C18 0.077(4) 0.149(6) 0.069(4) 0.031(4) -0.037(3) -0.055(4)
C19 0.071(4) 0.094(4) 0.050(2) 0.031(3) -0.014(2) -0.018(2)
C20 0.055(2) 0.0339(19) 0.0407(18) -0.0037(15) -0.0023(17) 0.0052(16)
C21 0.048(2) 0.035(2) 0.053(2) -0.0003(16) -0.0060(18) -0.0006(17)
C22 0.073(3) 0.043(2) 0.052(2) -0.016(2) 0.004(2) -0.0028(19)
C23 0.080(4) 0.068(3) 0.058(3) -0.020(2) 0.009(2) -0.018(2)
C24 0.081(4) 0.057(3) 0.080(4) 0.011(2) -0.018(3) -0.032(3)
C25 0.131(5) 0.032(2) 0.085(4) 0.004(2) -0.040(3) -0.004(3)
C26 0.109(4) 0.035(2) 0.059(3) -0.004(2) -0.024(3) 0.008(2)
C27 0.048(2) 0.0332(18) 0.0313(16) -0.0048(14) -0.0008(15) -0.0074(15)
C28 0.067(3) 0.040(2) 0.052(2) -0.0045(18) -0.006(2) 0.0060(18)
C29 0.090(4) 0.038(2) 0.061(3) -0.022(2) -0.003(3) 0.002(2)
C30 0.083(4) 0.061(3) 0.050(3) -0.037(2) 0.009(2) -0.011(2)
C31 0.050(3) 0.073(3) 0.061(3) -0.005(2) 0.004(2) -0.009(2)
C32 0.053(3) 0.040(2) 0.044(2) -0.0025(17) 0.0018(18) -0.0059(17)
C33 0.058(3) 0.106(4) 0.074(3) 0.000(3) 0.014(3) -0.039(3)

loop_
_atom_type_symbol
_atom_type_description
_atom_type_scat_dispersion_real
_atom_type_scat_dispersion_imag
_atom_type_scat_source
C C 0.0033 0.0000 'International Tables Vol C Tables 4.2.6.8 and 6.1.1.4'
H H 0.0000 0.0000 'International Tables Vol C Tables 4.2.6.8 and 6.1.1.4'
O O 0.0106 0.0000 'International Tables Vol C Tables 4.2.6.8 and 6.1.1.4'
N N 0.0061 0.0000 'International Tables Vol C Tables 4.2.6.8 and 6.1.1.4'
F F 0.0171 0.0000 'International Tables Vol C Tables 4.2.6.8 and 6.1.1.4'

loop_
_geom_angle_atom_site_label_1
_geom_angle_atom_site_label_2
_geom_angle_atom_site_label_3
_geom_angle
C7 N1 C33 115.6(3)
C7 N1 C8 107.2(3)
C33 N1 C8 116.1(4)
O1 C1 C2 126.6(3)
O1 C1 C5 124.1(3)
C2 C1 C5 109.3(3)
C20 C2 C1 119.7(3)
C20 C2 C3 132.3(3)
C1 C2 C3 107.9(3)
C2 C3 C4 104.1(3)
C2 C3 H3A 110.9
C4 C3 H3A 110.9
C2 C3 H3B 110.9
C4 C3 H3B 110.9
H3A C3 H3B 109.0
C3 C4 C5 106.3(3)
C3 C4 H4A 110.5
C5 C4 H4A 110.5
C3 C4 H4B 110.5
C5 C4 H4B 110.5
H4A C4 H4B 108.7
C4 C5 C1 100.0(3)
C4 C5 C6 117.6(3)
C1 C5 C6 111.8(3)
C4 C5 C8 115.3(3)
C1 C5 C8 108.0(3)
C6 C5 C8 104.1(3)
C27 C6 C7 114.1(3)
C27 C6 C5 117.0(3)
C7 C6 C5 105.1(3)
C27 C6 H6 106.7
C7 C6 H6 106.7
C5 C6 H6 106.7
N1 C7 C6 103.5(3)
N1 C7 H7A 111.1
C6 C7 H7A 111.1
N1 C7 H7B 111.1
C6 C7 H7B 111.1
H7A C7 H7B 109.0
N1 C8 C12 110.9(3)
N1 C8 C9 114.5(3)
C12 C8 C9 101.2(3)
N1 C8 C5 102.4(3)
C12 C8 C5 117.6(3)
C9 C8 C5 110.9(3)
O2 C9 C10 127.2(4)
O2 C9 C8 124.4(4)
C10 C9 C8 108.4(3)
C19 C10 C11 119.2(5)
C19 C10 C9 133.2(5)
C11 C10 C9 107.5(3)
C10 C11 C12 112.7(3)
C10 C11 C16 124.2(4)
C12 C11 C16 123.1(4)
C13 C12 C11 118.3(4)
C13 C12 C8 131.8(4)
C11 C12 C8 109.9(3)
C12 C13 C14 119.1(5)
C12 C13 H14 120.5
C14 C13 H14 120.5
C15 C14 C13 123.4(5)
C15 C14 H14A 118.3
C13 C14 H14A 118.3
C14 C15 C16 120.1(5)
C14 C15 H15 120.0
C16 C15 H15 120.0
C17 C16 C11 114.8(6)
C17 C16 C15 129.1(5)
C11 C16 C15 116.0(5)
C18 C17 C16 121.4(5)
C18 C17 H17 119.3
C16 C17 H17 119.3
C17 C18 C19 122.9(5)
C17 C18 H18 118.6
C19 C18 H18 118.6
C10 C19 C18 117.5(6)
C10 C19 H19 121.3
C18 C19 H19 121.3
C2 C20 C21 130.8(3)
C2 C20 H21 114.6
C21 C20 H21 114.6
C26 C21 C22 113.9(4)
C26 C21 C20 120.5(4)
C22 C21 C20 125.5(4)
C23 C22 C21 122.1(4)
C23 C22 H22 119.0
C21 C22 H22 119.0
C24 C23 C22 121.0(5)
C24 C23 H23 119.5
C22 C23 H23 119.5
C23 C24 C25 119.2(4)
C23 C24 H24 120.4
C25 C24 H24 120.4
C26 C25 C24 118.4(5)
C26 C25 H25 120.8
C24 C25 H25 120.8
C25 C26 F1 117.6(4)
C25 C26 C21 125.3(4)
F1 C26 C21 117.1(4)
C32 C27 C28 115.1(3)
C32 C27 C6 122.6(3)
C28 C27 C6 122.2(3)
C29 C28 C27 120.9(4)
C29 C28 H28 119.5
C27 C28 H28 119.5
C30 C29 C28 121.4(4)
C30 C29 H29 119.3
C28 C29 H29 119.3
C29 C30 C31 120.1(4)
C29 C30 H30 119.9
C31 C30 H30 119.9
C30 C31 C32 117.4(4)
C30 C31 H31 121.3
C32 C31 H31 121.3
C27 C32 F2 118.7(3)
C27 C32 C31 125.0(4)
F2 C32 C31 116.3(4)
N1 C33 H33A 109.5
N1 C33 H33B 109.5
H33A C33 H33B 109.5
N1 C33 H33C 109.5
H33A C33 H33C 109.5
H33B C33 H33C 109.5

loop_
_geom_bond_atom_site_label_1
_geom_bond_atom_site_label_2
_geom_bond_distance
F1 C26 1.368(6)
F2 C32 1.362(5)
O1 C1 1.224(4)
O2 C9 1.209(5)
N1 C7 1.455(5)
N1 C33 1.456(6)
N1 C8 1.465(5)
C1 C2 1.478(5)
C1 C5 1.545(5)
C2 C20 1.338(5)
C2 C3 1.505(5)
C3 C4 1.530(5)
C3 H3A 0.9700
C3 H3B 0.9700
C4 C5 1.539(5)
C4 H4A 0.9700
C4 H4B 0.9700
C5 C6 1.568(5)
C5 C8 1.580(5)
C6 C27 1.508(5)
C6 C7 1.527(5)
C6 H6 0.9800
C7 H7A 0.9700
C7 H7B 0.9700
C8 C12 1.520(5)
C8 C9 1.571(5)
C9 C10 1.473(6)
C10 C19 1.386(6)
C10 C11 1.400(6)
C11 C12 1.408(6)
C11 C16 1.415(6)
C12 C13 1.370(6)
C13 C14 1.402(7)
C13 H14 0.9300
C14 C15 1.344(10)
C14 H14A 0.9300
C15 C16 1.421(8)
C15 H15 0.9300
C16 C17 1.413(9)
C17 C18 1.367(9)
C17 H17 0.9300
C18 C19 1.415(8)
C18 H18 0.9300
C19 H19 0.9300
C20 C21 1.451(5)
C20 H21 0.9300
C21 C26 1.380(6)
C21 C22 1.414(6)
C22 C23 1.369(6)
C22 H22 0.9300
C23 C24 1.361(7)
C23 H23 0.9300
C24 C25 1.392(8)
C24 H24 0.9300
C25 C26 1.359(6)
C25 H25 0.9300
C27 C32 1.362(5)
C27 C28 1.405(5)
C28 C29 1.381(6)
C28 H28 0.9300
C29 C30 1.353(7)
C29 H29 0.9300
C30 C31 1.373(7)
C30 H30 0.9300
C31 C32 1.395(6)
C31 H31 0.9300
C33 H33A 0.9600
C33 H33B 0.9600
C33 H33C 0.9600

loop_
_geom_hbond_atom_site_label_D
_geom_hbond_atom_site_label_H
_geom_hbond_atom_site_label_A
_geom_hbond_site_symmetry_A
_geom_hbond_distance_DH
_geom_hbond_distance_HA
_geom_hbond_distance_DA
_geom_hbond_angle_DHA
C3 H3B O1 4_554 0.97 2.35 3.317(5) 172
C14 H14A F2 3_465 0.93 2.43 3.212(7) 141
C25 H25 O2 1_545 0.93 2.58 3.458(7) 158

loop_
_geom_torsion_atom_site_label_1
_geom_torsion_atom_site_label_2
_geom_torsion_atom_site_label_3
_geom_torsion_atom_site_label_4
_geom_torsion
O1 C1 C2 C20 10.5(6)
C5 C1 C2 C20 -170.2(3)
O1 C1 C2 C3 -172.3(4)
C5 C1 C2 C3 7.0(4)
C20 C2 C3 C4 -168.1(4)
C1 C2 C3 C4 15.2(4)
C2 C3 C4 C5 -32.0(4)
C3 C4 C5 C1 34.8(4)
C3 C4 C5 C6 156.0(3)
C3 C4 C5 C8 -80.6(3)
O1 C1 C5 C4 153.6(4)
C2 C1 C5 C4 -25.7(3)
O1 C1 C5 C6 28.4(5)
C2 C1 C5 C6 -150.9(3)
O1 C1 C5 C8 -85.5(4)
C2 C1 C5 C8 95.2(3)
C4 C5 C6 C27 -1.6(4)
C1 C5 C6 C27 113.3(3)
C8 C5 C6 C27 -130.4(3)
C4 C5 C6 C7 126.1(3)
C1 C5 C6 C7 -119.0(3)
C8 C5 C6 C7 -2.7(3)
C33 N1 C7 C6 -174.1(4)
C8 N1 C7 C6 -42.8(4)
C27 C6 C7 N1 155.9(3)
C5 C6 C7 N1 26.4(4)
C7 N1 C8 C12 166.6(3)
C33 N1 C8 C12 -62.4(5)
C7 N1 C8 C9 -79.7(4)
C33 N1 C8 C9 51.3(5)
C7 N1 C8 C5 40.4(4)
C33 N1 C8 C5 171.4(4)
C4 C5 C8 N1 -151.9(3)
C1 C5 C8 N1 97.2(3)
C6 C5 C8 N1 -21.7(3)
C4 C5 C8 C12 86.3(4)
C1 C5 C8 C12 -24.6(4)
C6 C5 C8 C12 -143.5(3)
C4 C5 C8 C9 -29.4(4)
C1 C5 C8 C9 -140.2(3)
C6 C5 C8 C9 100.8(3)
N1 C8 C9 O2 51.8(5)
C12 C8 C9 O2 171.1(4)
C5 C8 C9 O2 -63.4(4)
N1 C8 C9 C10 -125.9(3)
C12 C8 C9 C10 -6.6(4)
C5 C8 C9 C10 118.9(3)
O2 C9 C10 C19 4.0(7)
C8 C9 C10 C19 -178.4(4)
O2 C9 C10 C11 -172.4(4)
C8 C9 C10 C11 5.2(4)
C19 C10 C11 C12 -178.4(4)
C9 C10 C11 C12 -1.4(5)
C19 C10 C11 C16 -0.7(6)
C9 C10 C11 C16 176.4(4)
C10 C11 C12 C13 174.0(4)
C16 C11 C12 C13 -3.8(6)
C10 C11 C12 C8 -3.1(5)
C16 C11 C12 C8 179.1(4)
N1 C8 C12 C13 -49.0(5)
C9 C8 C12 C13 -170.8(4)
C5 C8 C12 C13 68.3(6)
N1 C8 C12 C11 127.7(3)
C9 C8 C12 C11 5.8(4)
C5 C8 C12 C11 -115.1(3)
C11 C12 C13 C14 3.4(6)
C8 C12 C13 C14 179.9(5)
C12 C13 C14 C15 -1.0(9)
C13 C14 C15 C16 -1.3(10)
C10 C11 C16 C17 1.4(6)
C12 C11 C16 C17 178.9(4)
C10 C11 C16 C15 -176.1(4)
C12 C11 C16 C15 1.5(6)
C14 C15 C16 C17 -175.9(6)
C14 C15 C16 C11 1.0(8)
C11 C16 C17 C18 -0.4(8)
C15 C16 C17 C18 176.6(6)
C16 C17 C18 C19 -1.2(9)
C11 C10 C19 C18 -1.0(6)
C9 C10 C19 C18 -177.1(4)
C17 C18 C19 C10 1.9(8)
C1 C2 C20 C21 179.5(4)
C3 C2 C20 C21 3.0(7)
C2 C20 C21 C26 -172.3(4)
C2 C20 C21 C22 9.8(7)
C26 C21 C22 C23 -2.1(7)
C20 C21 C22 C23 175.8(4)
C21 C22 C23 C24 0.7(7)
C22 C23 C24 C25 1.3(8)
C23 C24 C25 C26 -1.7(9)
C24 C25 C26 F1 -179.6(6)
C24 C25 C26 C21 0.2(9)
C22 C21 C26 C25 1.7(7)
C20 C21 C26 C25 -176.4(5)
C22 C21 C26 F1 -178.5(5)
C20 C21 C26 F1 3.4(7)
C7 C6 C27 C32 128.5(4)
C5 C6 C27 C32 -108.3(4)
C7 C6 C27 C28 -51.5(4)
C5 C6 C27 C28 71.7(4)
C32 C27 C28 C29 0.3(5)
C6 C27 C28 C29 -179.7(4)
C27 C28 C29 C30 -0.2(7)
C28 C29 C30 C31 0.2(7)
C29 C30 C31 C32 -0.4(6)
C28 C27 C32 F2 178.6(3)
C6 C27 C32 F2 -1.4(5)
C28 C27 C32 C31 -0.6(5)
C6 C27 C32 C31 179.5(3)
C30 C31 C32 C27 0.6(6)
C30 C31 C32 F2 -178.5(3)
